data_4300162
loop_
_publ_author_name
'C. W. Liu'
'Ben-Jie Liaw'
'Ju-Chung Wang'
'Tai-Chiun Keng'

_publ_section_title
;
Solid State Structures of [Ag5(dppm)4(S2CC(CN)P(O)(OEt)2)2][PF6] and
Ag4(dppm)4(S2CC(CN)P(O)(OEt)2)2: Variable Coordination Modes of
1,1-Dithiolate to Silver(I)
;
_journal_name_full 'Inorganic Chemistry'
_journal_page_first 1329
_journal_page_last 1332
_journal_paper_doi 10.1021/ic991012s
_journal_volume 39
_journal_year 2000
_chemical_formula_sum 'C116 H112 Ag5 Cl4 F6 N2 O6 P11 S4'
_chemical_formula_weight 2894.14
_space_group_IT_number 15
_symmetry_cell_setting Monoclinic
_symmetry_space_group_name_Hall '-C 2yc'
_symmetry_space_group_name_H-M 'C 1 2/c 1'
_atom_sites_solution_hydrogens geom
_atom_sites_solution_primary direct
_atom_sites_solution_secondary difmap
_audit_creation_method SHELXL-97
_cell_angle_alpha 90.00
_cell_angle_beta 90.9140(10)
_cell_angle_gamma 90.00
_cell_formula_units_Z 4
_cell_length_a 20.6267(11)
_cell_length_b 23.0079(13)
_cell_length_c 26.3660(15)
_cell_measurement_temperature 298(2)
_cell_volume 12511.1(12)
_computing_cell_refinement 'Siemens XSCANS'
_computing_data_collection 'Siemens XSCANS'
_computing_data_reduction 'Siemens SHELXTL'
_computing_molecular_graphics 'Siemens SHELXTL'
_computing_publication_material 'Siemens SHELXTL'
_computing_structure_refinement 'SHELXL-97 (Sheldrick, 1997)'
_computing_structure_solution 'SHELXS-97 (Sheldrick, 1990)'
_diffrn_ambient_temperature 298(2)
_diffrn_measured_fraction_theta_full 0.880
_diffrn_measured_fraction_theta_max 0.880
_diffrn_measurement_device_type 'Siemens SMART-CCD'
_diffrn_measurement_method '\w scans'
_diffrn_radiation_monochromator graphite
_diffrn_radiation_source 'fine-focus sealed tube'
_diffrn_radiation_type MoK\a
_diffrn_radiation_wavelength 0.71073
_diffrn_reflns_av_R_equivalents 0.0265
_diffrn_reflns_av_sigmaI/netI 0.0282
_diffrn_reflns_limit_h_max 15
_diffrn_reflns_limit_h_min -24
_diffrn_reflns_limit_k_max 27
_diffrn_reflns_limit_k_min -15
_diffrn_reflns_limit_l_max 31
_diffrn_reflns_limit_l_min -20
_diffrn_reflns_number 17123
_diffrn_reflns_theta_full 25.03
_diffrn_reflns_theta_max 25.03
_diffrn_reflns_theta_min 2.02
_exptl_absorpt_coefficient_mu 1.122
_exptl_absorpt_correction_T_max 0.7804
_exptl_absorpt_correction_T_min 0.7013
_exptl_absorpt_correction_type empirical
_exptl_absorpt_process_details 'Siemens SHELXTL'
_exptl_crystal_colour YELLOW
_exptl_crystal_density_diffrn 1.537
_exptl_crystal_density_method 'not measured'
_exptl_crystal_description NUGGET
_exptl_crystal_F_000 5824
_exptl_crystal_size_max 0.46
_exptl_crystal_size_mid 0.38
_exptl_crystal_size_min 0.36
_refine_diff_density_max 1.552
_refine_diff_density_min -0.925
_refine_diff_density_rms 0.093
_refine_ls_extinction_method none
_refine_ls_goodness_of_fit_ref 1.103
_refine_ls_hydrogen_treatment none
_refine_ls_matrix_type full
_refine_ls_number_parameters 641
_refine_ls_number_reflns 9744
_refine_ls_number_restraints 0
_refine_ls_restrained_S_all 1.103
_refine_ls_R_factor_all 0.0594
_refine_ls_R_factor_gt 0.0545
_refine_ls_shift/su_max 0.001
_refine_ls_shift/su_mean 0.000
_refine_ls_structure_factor_coef Fsqd
_refine_ls_weighting_details 'calc w=1/[\s^2^(Fo^2^)+(0.0778P)^2^+56.3497P] where P=(Fo^2^+2Fc^2^)/3'
_refine_ls_weighting_scheme calc
_refine_ls_wR_factor_gt 0.1523
_refine_ls_wR_factor_ref 0.1593
_reflns_number_gt 9016
_reflns_number_total 9744
_reflns_threshold_expression >2sigma(I)
_cod_database_code 4300162

loop_
_symmetry_equiv_pos_as_xyz
'x, y, z'
'-x, y, -z+1/2'
'x+1/2, y+1/2, z'
'-x+1/2, y+1/2, -z+1/2'
'-x, -y, -z'
'x, -y, z-1/2'
'-x+1/2, -y+1/2, -z'
'x+1/2, -y+1/2, z-1/2'

loop_
_atom_site_label
_atom_site_type_symbol
_atom_site_fract_x
_atom_site_fract_y
_atom_site_fract_z
_atom_site_U_iso_or_equiv
_atom_site_adp_type
_atom_site_occupancy
_atom_site_symmetry_multiplicity
_atom_site_calc_flag
_atom_site_refinement_flags
_atom_site_disorder_assembly
_atom_site_disorder_group
Ag1 Ag 0.0000 0.04975(3) 0.2500 0.05839(18) Uani 1 2 d S . .
Ag2 Ag 0.10884(2) 0.166735(18) 0.367449(16) 0.05876(15) Uani 1 1 d . . .
Ag3 Ag -0.01040(2) 0.19863(2) 0.308311(17) 0.06230(15) Uani 1 1 d . . .
S1 S 0.08255(8) 0.10718(6) 0.19712(5) 0.0609(4) Uani 1 1 d . . .
S2 S 0.10456(7) 0.20207(6) 0.27408(5) 0.0508(3) Uani 1 1 d . . .
P5 P 0.25045(9) 0.15754(9) 0.29272(9) 0.0851(6) Uani 1 1 d . A .
O1 O 0.2261(2) 0.1579(2) 0.3448(2) 0.0856(14) Uani 1 1 d . . .
O2 O 0.2710(3) 0.2206(3) 0.2775(2) 0.1004(17) Uani 1 1 d . . .
O3 O 0.3124(3) 0.1191(4) 0.2853(4) 0.151(3) Uani 1 1 d . . .
N1 N 0.2463(5) 0.0540(4) 0.1820(5) 0.159(4) Uani 1 1 d . . .
C1 C 0.0223(3) 0.0196(2) 0.3886(2) 0.0600(14) Uani 1 1 d . . .
H1A H -0.0227 0.0319 0.3882 0.072 Uiso 1 1 calc R . .
H1B H 0.0260 -0.0126 0.4123 0.072 Uiso 1 1 calc R . .
C2 C 0.0109(3) 0.2788(3) 0.4266(2) 0.0622(14) Uani 1 1 d . . .
H2A H 0.0092 0.3181 0.4400 0.075 Uiso 1 1 calc R . .
H2B H -0.0072 0.2531 0.4519 0.075 Uiso 1 1 calc R . .
C3 C 0.1337(3) 0.1427(2) 0.2405(2) 0.0580(13) Uani 1 1 d . A .
C4 C 0.1981(3) 0.1275(3) 0.2449(3) 0.0710(17) Uani 1 1 d . . .
C5 C 0.2238(4) 0.0866(4) 0.2099(4) 0.097(2) Uani 1 1 d . A .
C6 C 0.3671(14) 0.1112(13) 0.3119(11) 0.145(8) Uiso 0.50 1 d P A 1
C7 C 0.3666(16) 0.0794(15) 0.3650(13) 0.164(10) Uiso 0.50 1 d P A 1
C6' C 0.3340(19) 0.0752(18) 0.3226(15) 0.182(12) Uiso 0.50 1 d P A 2
C7' C 0.333(5) 0.054(5) 0.389(4) 0.51(7) Uiso 0.50 1 d P A 2
C8 C 0.3040(10) 0.2243(9) 0.2288(7) 0.102(5) Uiso 0.50 1 d P B 3
C9 C 0.2876(14) 0.2931(13) 0.2152(10) 0.138(8) Uiso 0.50 1 d P B 3
C8' C 0.2695(13) 0.2466(13) 0.2226(10) 0.131(7) Uiso 0.50 1 d P B 4
C9' C 0.3289(13) 0.2713(12) 0.2112(9) 0.133(7) Uiso 0.50 1 d P B 4
P1 P 0.04123(8) -0.00842(6) 0.32452(5) 0.0546(3) Uani 1 1 d . . .
C11 C 0.1243(3) -0.0336(3) 0.3285(2) 0.0659(15) Uani 1 1 d . . .
C12 C 0.1655(4) -0.0220(4) 0.2901(3) 0.085(2) Uani 1 1 d . . .
H12 H 0.1503 -0.0013 0.2621 0.103 Uiso 1 1 calc R . .
C13 C 0.2297(5) -0.0403(5) 0.2916(5) 0.122(3) Uani 1 1 d . . .
H13 H 0.2570 -0.0315 0.2649 0.146 Uiso 1 1 calc R . .
C14 C 0.2524(5) -0.0711(5) 0.3323(5) 0.130(4) Uani 1 1 d . . .
H14 H 0.2955 -0.0830 0.3338 0.156 Uiso 1 1 calc R . .
C15 C 0.2110(6) -0.0847(4) 0.3716(5) 0.121(4) Uani 1 1 d . . .
H15 H 0.2263 -0.1065 0.3991 0.145 Uiso 1 1 calc R . .
C16 C 0.1470(4) -0.0661(3) 0.3703(3) 0.089(2) Uani 1 1 d . . .
H16 H 0.1194 -0.0750 0.3968 0.107 Uiso 1 1 calc R . .
C21 C -0.0062(3) -0.0755(3) 0.3246(2) 0.0645(15) Uani 1 1 d . . .
C22 C 0.0197(4) -0.1293(3) 0.3148(2) 0.0778(19) Uani 1 1 d . . .
H22 H 0.0638 -0.1329 0.3088 0.093 Uiso 1 1 calc R . .
C23 C -0.0195(6) -0.1782(4) 0.3139(3) 0.102(3) Uani 1 1 d . . .
H23 H -0.0014 -0.2143 0.3070 0.122 Uiso 1 1 calc R . .
C24 C -0.0839(6) -0.1741(4) 0.3231(3) 0.110(3) Uani 1 1 d . . .
H24 H -0.1097 -0.2073 0.3229 0.132 Uiso 1 1 calc R . .
C25 C -0.1103(5) -0.1212(5) 0.3323(4) 0.116(3) Uani 1 1 d . . .
H25 H -0.1545 -0.1182 0.3384 0.139 Uiso 1 1 calc R . .
C26 C -0.0722(4) -0.0718(4) 0.3328(3) 0.096(2) Uani 1 1 d . . .
H26 H -0.0911 -0.0358 0.3388 0.116 Uiso 1 1 calc R . .
P2 P 0.07189(9) 0.08025(6) 0.41374(6) 0.0620(4) Uani 1 1 d . C .
C31 C 0.1374(4) 0.0458(3) 0.4499(3) 0.087(2) Uani 1 1 d . . .
C32 C 0.1924(7) 0.0615(6) 0.4472(6) 0.063(3) Uiso 0.50 1 d P C 5
C33 C 0.2408(10) 0.0377(9) 0.4808(8) 0.102(5) Uiso 0.50 1 d P C 5
C34 C 0.2248(10) -0.0019(8) 0.5165(7) 0.090(4) Uiso 0.50 1 d P C 5
C35 C 0.1631(9) -0.0170(8) 0.5253(7) 0.088(4) Uiso 0.50 1 d P C 5
C36 C 0.1100(7) 0.0072(6) 0.4938(5) 0.066(3) Uiso 0.50 1 d P C 5
C32' C 0.2100(8) 0.0595(7) 0.4292(7) 0.076(4) Uiso 0.50 1 d P C 6
C33' C 0.2637(9) 0.0335(8) 0.4563(8) 0.097(5) Uiso 0.50 1 d P C 6
C34' C 0.2511(11) -0.0085(10) 0.4930(9) 0.114(6) Uiso 0.50 1 d P C 6
C35' C 0.1903(10) -0.0232(8) 0.5082(7) 0.090(5) Uiso 0.50 1 d P C 6
C36' C 0.1360(8) 0.0009(7) 0.4811(6) 0.076(4) Uiso 0.50 1 d P C 6
C41 C 0.0167(4) 0.1096(3) 0.4625(2) 0.0717(19) Uani 1 1 d . . .
C42 C -0.0457(4) 0.1253(3) 0.4498(2) 0.079(2) Uani 1 1 d . C .
H42 H -0.0619 0.1180 0.4173 0.095 Uiso 1 1 calc R . .
C43 C -0.0845(5) 0.1520(3) 0.4850(3) 0.094(2) Uani 1 1 d . . .
H43 H -0.1265 0.1632 0.4761 0.113 Uiso 1 1 calc R C .
C44 C -0.0606(7) 0.1620(4) 0.5335(3) 0.113(3) Uani 1 1 d . C .
H44 H -0.0872 0.1789 0.5575 0.135 Uiso 1 1 calc R . .
C45 C 0.0011(6) 0.1475(4) 0.5463(3) 0.106(3) Uani 1 1 d . . .
H45 H 0.0169 0.1555 0.5788 0.127 Uiso 1 1 calc R C .
C46 C 0.0405(4) 0.1211(3) 0.5117(2) 0.087(2) Uani 1 1 d . C .
H46 H 0.0828 0.1109 0.5208 0.105 Uiso 1 1 calc R . .
P3 P 0.09607(8) 0.25907(6) 0.41732(5) 0.0554(3) Uani 1 1 d . . .
C51 C 0.1345(3) 0.3246(2) 0.3939(2) 0.0605(14) Uani 1 1 d . . .
C52 C 0.1278(4) 0.3782(3) 0.4178(3) 0.088(2) Uani 1 1 d . . .
H52 H 0.1031 0.3811 0.4469 0.106 Uiso 1 1 calc R . .
C53 C 0.1574(5) 0.4265(3) 0.3988(4) 0.110(3) Uani 1 1 d . . .
H53 H 0.1521 0.4622 0.4148 0.132 Uiso 1 1 calc R . .
C54 C 0.1945(5) 0.4228(4) 0.3566(4) 0.106(3) Uani 1 1 d . . .
H54 H 0.2144 0.4560 0.3440 0.127 Uiso 1 1 calc R . .
C55 C 0.2030(4) 0.3696(4) 0.3324(3) 0.099(3) Uani 1 1 d . . .
H55 H 0.2293 0.3668 0.3042 0.119 Uiso 1 1 calc R . .
C56 C 0.1717(3) 0.3210(3) 0.3509(2) 0.0722(17) Uani 1 1 d . . .
H56 H 0.1757 0.2856 0.3341 0.087 Uiso 1 1 calc R . .
C61 C 0.1281(3) 0.2514(3) 0.4823(2) 0.0653(15) Uani 1 1 d . . .
C62 C 0.1081(5) 0.2838(4) 0.5226(3) 0.107(3) Uani 1 1 d . . .
H62 H 0.0758 0.3116 0.5181 0.129 Uiso 1 1 calc R . .
C63 C 0.1368(6) 0.2750(6) 0.5706(3) 0.136(4) Uani 1 1 d . . .
H63 H 0.1239 0.2976 0.5979 0.163 Uiso 1 1 calc R . .
C64 C 0.1817(5) 0.2350(6) 0.5775(3) 0.111(3) Uani 1 1 d . . .
H64 H 0.2001 0.2301 0.6096 0.134 Uiso 1 1 calc R . .
C65 C 0.2020(4) 0.2005(4) 0.5387(3) 0.091(2) Uani 1 1 d . . .
H65 H 0.2330 0.1718 0.5444 0.109 Uiso 1 1 calc R . .
C66 C 0.1753(3) 0.2093(3) 0.4905(3) 0.0739(17) Uani 1 1 d . . .
H66 H 0.1893 0.1868 0.4634 0.089 Uiso 1 1 calc R . .
P4 P -0.04038(8) 0.27513(7) 0.36870(5) 0.0567(3) Uani 1 1 d . . .
C71 C -0.0443(3) 0.3468(3) 0.3402(2) 0.0608(14) Uani 1 1 d . . .
C72 C -0.0697(3) 0.3504(3) 0.2920(2) 0.0717(16) Uani 1 1 d . . .
H72 H -0.0808 0.3165 0.2747 0.086 Uiso 1 1 calc R . .
C73 C -0.0790(4) 0.4040(4) 0.2685(3) 0.093(2) Uani 1 1 d . . .
H73 H -0.0971 0.4058 0.2360 0.111 Uiso 1 1 calc R . .
C74 C -0.0618(5) 0.4534(4) 0.2930(4) 0.099(3) Uani 1 1 d . . .
H74 H -0.0677 0.4892 0.2773 0.118 Uiso 1 1 calc R . .
C75 C -0.0359(5) 0.4506(3) 0.3406(4) 0.109(3) Uani 1 1 d . . .
H75 H -0.0242 0.4847 0.3573 0.131 Uiso 1 1 calc R . .
C76 C -0.0266(5) 0.3984(3) 0.3642(3) 0.093(2) Uani 1 1 d . . .
H76 H -0.0084 0.3972 0.3967 0.112 Uiso 1 1 calc R . .
C81 C -0.1215(3) 0.2690(3) 0.3951(2) 0.0677(16) Uani 1 1 d . . .
C82 C -0.1604(3) 0.2234(4) 0.3813(3) 0.0819(19) Uani 1 1 d . . .
H82 H -0.1451 0.1959 0.3585 0.098 Uiso 1 1 calc R . .
C83 C -0.2225(4) 0.2175(5) 0.4007(3) 0.105(3) Uani 1 1 d . . .
H83 H -0.2485 0.1864 0.3908 0.126 Uiso 1 1 calc R . .
C84 C -0.2445(4) 0.2568(6) 0.4337(4) 0.114(4) Uani 1 1 d . . .
H84 H -0.2860 0.2526 0.4466 0.137 Uiso 1 1 calc R . .
C85 C -0.2068(5) 0.3036(5) 0.4489(3) 0.102(3) Uani 1 1 d . . .
H85 H -0.2228 0.3304 0.4720 0.122 Uiso 1 1 calc R . .
C86 C -0.1447(4) 0.3104(4) 0.4295(3) 0.088(2) Uani 1 1 d . . .
H86 H -0.1191 0.3419 0.4392 0.105 Uiso 1 1 calc R . .
P6 P 0.5000 0.0000 0.5000 0.354(7) Uiso 1 2 d S . .
F1 F 0.5016 0.0770 0.5068 0.62(2) Uiso 1 1 d R . .
F2 F 0.5814 0.0099 0.5160 0.68(3) Uiso 1 1 d R . .
F3 F 0.5205 0.0059 0.4480 0.562(19) Uiso 1 1 d R . .
C1A C 0.5739(4) 0.1251(4) 0.4114(3) 0.374(18) Uiso 1 1 d . . .
Cl1A Cl 0.5297(4) 0.1409(4) 0.3572(3) 0.427(19) Uiso 0.33 1 d PR . .
Cl2A Cl 0.5894(4) 0.0882(4) 0.3511(3) 0.268(9) Uiso 0.33 1 d PR . .
Cl3A Cl 0.6348(4) 0.0961(4) 0.3793(3) 0.162(4) Uiso 0.33 1 d PR . .
Cl1B Cl 0.6122(4) 0.1628(4) 0.4673(3) 0.50(2) Uiso 0.33 1 d PR . .
Cl2B Cl 0.5736(4) 0.1913(4) 0.4276(3) 0.211(6) Uiso 0.33 1 d PR . .
Cl3B Cl 0.5493(4) 0.1893(4) 0.3886(3) 0.262(8) Uiso 0.33 1 d PR . .

loop_
_atom_site_aniso_label
_atom_site_aniso_U_11
_atom_site_aniso_U_22
_atom_site_aniso_U_33
_atom_site_aniso_U_23
_atom_site_aniso_U_13
_atom_site_aniso_U_12
Ag1 0.0774(4) 0.0471(3) 0.0504(3) 0.000 -0.0056(3) 0.000
Ag2 0.0712(3) 0.0513(2) 0.0536(2) 0.00431(17) -0.0075(2) 0.00326(19)
Ag3 0.0644(3) 0.0657(3) 0.0565(3) -0.00933(19) -0.0063(2) 0.0044(2)
S1 0.0822(10) 0.0503(7) 0.0503(7) -0.0061(6) 0.0011(7) -0.0088(7)
S2 0.0570(8) 0.0468(7) 0.0484(7) -0.0034(5) -0.0043(6) 0.0023(5)
P5 0.0575(10) 0.0841(13) 0.1134(16) -0.0059(11) -0.0084(10) 0.0083(9)
O1 0.070(3) 0.090(3) 0.096(4) 0.010(3) -0.027(3) 0.001(2)
O2 0.087(4) 0.111(4) 0.104(4) -0.012(3) 0.000(3) -0.029(3)
O3 0.079(4) 0.179(8) 0.195(8) -0.012(6) -0.012(5) 0.059(5)
N1 0.157(8) 0.118(7) 0.202(10) -0.045(7) 0.066(8) 0.034(6)
C1 0.082(4) 0.048(3) 0.050(3) 0.000(2) -0.004(3) -0.007(3)
C2 0.071(4) 0.062(3) 0.054(3) -0.006(3) -0.005(3) 0.004(3)
C3 0.069(4) 0.047(3) 0.059(3) 0.003(2) 0.003(3) -0.002(2)
C4 0.058(4) 0.059(4) 0.096(5) -0.005(3) 0.010(3) 0.004(3)
C5 0.087(5) 0.075(5) 0.130(7) -0.018(5) 0.015(5) 0.012(4)
P1 0.0718(9) 0.0437(7) 0.0481(7) 0.0037(5) -0.0073(6) 0.0007(6)
C11 0.076(4) 0.052(3) 0.069(4) 0.001(3) -0.013(3) 0.013(3)
C12 0.080(5) 0.088(5) 0.088(5) 0.001(4) 0.004(4) 0.015(4)
C13 0.092(6) 0.132(8) 0.142(9) 0.007(7) 0.012(6) 0.034(6)
C14 0.079(6) 0.125(8) 0.184(12) -0.009(8) -0.014(7) 0.036(6)
C15 0.131(9) 0.093(6) 0.138(9) 0.004(6) -0.048(7) 0.036(6)
C16 0.093(5) 0.071(4) 0.102(5) 0.014(4) -0.020(4) 0.020(4)
C21 0.087(5) 0.055(3) 0.051(3) 0.010(2) -0.012(3) -0.015(3)
C22 0.117(6) 0.050(3) 0.067(4) 0.000(3) 0.004(4) -0.009(3)
C23 0.177(10) 0.060(4) 0.069(5) -0.007(3) 0.002(5) -0.027(5)
C24 0.167(10) 0.081(6) 0.083(5) -0.003(4) -0.011(6) -0.057(6)
C25 0.093(6) 0.117(8) 0.137(8) -0.002(6) -0.009(6) -0.040(6)
C26 0.101(6) 0.072(5) 0.116(6) 0.001(4) -0.017(5) -0.016(4)
P2 0.0892(11) 0.0466(8) 0.0498(7) 0.0062(6) -0.0146(7) -0.0063(7)
C31 0.125(7) 0.048(3) 0.088(5) 0.010(3) -0.048(5) -0.007(4)
C41 0.124(6) 0.047(3) 0.043(3) 0.003(2) -0.002(3) -0.022(3)
C42 0.121(6) 0.066(4) 0.050(3) -0.001(3) -0.003(4) 0.011(4)
C43 0.137(7) 0.078(5) 0.069(4) 0.008(4) 0.022(4) 0.014(5)
C44 0.176(10) 0.101(7) 0.062(5) -0.010(4) 0.043(6) -0.027(7)
C45 0.163(9) 0.108(7) 0.048(4) -0.013(4) 0.011(5) -0.037(7)
C46 0.121(6) 0.094(5) 0.047(3) -0.001(3) -0.005(4) -0.034(5)
P3 0.0696(9) 0.0466(7) 0.0496(7) -0.0007(6) -0.0100(6) -0.0006(6)
C51 0.066(4) 0.055(3) 0.060(3) -0.001(3) -0.014(3) -0.007(3)
C52 0.107(6) 0.053(4) 0.105(6) -0.010(4) -0.001(5) -0.003(4)
C53 0.130(8) 0.053(4) 0.148(9) -0.006(5) -0.009(7) -0.010(4)
C54 0.109(7) 0.075(5) 0.133(8) 0.031(5) -0.035(6) -0.035(5)
C55 0.109(6) 0.101(6) 0.086(5) 0.017(5) -0.009(4) -0.036(5)
C56 0.081(4) 0.071(4) 0.063(4) 0.002(3) -0.013(3) -0.017(3)
C61 0.074(4) 0.066(4) 0.056(3) 0.003(3) -0.016(3) -0.012(3)
C62 0.143(8) 0.114(7) 0.065(4) -0.015(4) -0.020(5) 0.024(6)
C63 0.169(11) 0.175(11) 0.063(5) -0.019(6) -0.034(6) 0.028(9)
C64 0.101(7) 0.158(10) 0.074(5) 0.021(6) -0.033(5) -0.029(6)
C65 0.073(5) 0.106(6) 0.093(5) 0.031(5) -0.026(4) -0.015(4)
C66 0.076(4) 0.071(4) 0.074(4) 0.009(3) -0.018(3) -0.013(3)
P4 0.0634(9) 0.0564(8) 0.0501(7) -0.0055(6) -0.0029(6) 0.0053(6)
C71 0.065(4) 0.057(3) 0.060(3) -0.003(3) -0.001(3) 0.006(3)
C72 0.083(5) 0.066(4) 0.066(4) 0.003(3) -0.006(3) -0.002(3)
C73 0.108(6) 0.087(6) 0.083(5) 0.018(4) -0.008(4) 0.008(4)
C74 0.115(7) 0.075(5) 0.106(6) 0.018(4) 0.003(5) 0.016(5)
C75 0.161(9) 0.054(4) 0.112(7) -0.007(4) -0.027(6) 0.006(5)
C76 0.136(7) 0.059(4) 0.084(5) -0.006(3) -0.022(5) -0.002(4)
C81 0.068(4) 0.082(4) 0.053(3) 0.007(3) 0.005(3) 0.010(3)
C82 0.068(4) 0.106(6) 0.072(4) -0.006(4) 0.007(3) -0.005(4)
C83 0.083(6) 0.148(8) 0.083(5) 0.000(5) 0.010(4) -0.011(5)
C84 0.073(5) 0.180(11) 0.089(6) 0.053(7) 0.013(5) 0.018(6)
C85 0.110(7) 0.120(7) 0.075(5) 0.019(5) 0.032(5) 0.035(6)
C86 0.097(5) 0.084(5) 0.084(5) 0.000(4) 0.016(4) 0.027(4)

loop_
_atom_type_symbol
_atom_type_description
_atom_type_scat_dispersion_real
_atom_type_scat_dispersion_imag
_atom_type_scat_source
C C 0.0033 0.0016 'International Tables Vol C Tables 4.2.6.8 and 6.1.1.4'
H H 0.0000 0.0000 'International Tables Vol C Tables 4.2.6.8 and 6.1.1.4'
N N 0.0061 0.0033 'International Tables Vol C Tables 4.2.6.8 and 6.1.1.4'
O O 0.0106 0.0060 'International Tables Vol C Tables 4.2.6.8 and 6.1.1.4'
P P 0.1023 0.0942 'International Tables Vol C Tables 4.2.6.8 and 6.1.1.4'
S S 0.1246 0.1234 'International Tables Vol C Tables 4.2.6.8 and 6.1.1.4'
Ag Ag -0.8971 1.1015 'International Tables Vol C Tables 4.2.6.8 and 6.1.1.4'
F F 0.0171 0.0103 'International Tables Vol C Tables 4.2.6.8 and 6.1.1.4'
Cl Cl 0.1484 0.1585 'International Tables Vol C Tables 4.2.6.8 and 6.1.1.4'

loop_
_geom_angle_atom_site_label_1
_geom_angle_atom_site_label_2
_geom_angle_atom_site_label_3
_geom_angle
_geom_angle_site_symmetry_1
_geom_angle_site_symmetry_3
_geom_angle_publ_flag
P1 Ag1 P1 115.68(7) . 2 ?
P1 Ag1 S1 93.91(5) . 2 ?
P1 Ag1 S1 118.47(5) 2 2 ?
P1 Ag1 S1 118.47(5) . . ?
P1 Ag1 S1 93.91(5) 2 . ?
S1 Ag1 S1 118.43(7) 2 . ?
P2 Ag2 O1 111.10(12) . . ?
P2 Ag2 P3 112.81(5) . . ?
O1 Ag2 P3 107.60(13) . . ?
P2 Ag2 S2 135.90(5) . . ?
O1 Ag2 S2 79.49(12) . . ?
P3 Ag2 S2 103.26(5) . . ?
P2 Ag2 Ag3 101.47(4) . . ?
O1 Ag2 Ag3 133.27(12) . . ?
P3 Ag2 Ag3 88.46(4) . . ?
S2 Ag2 Ag3 53.93(3) . . ?
P4 Ag3 S2 116.84(5) . . ?
P4 Ag3 S1 117.97(5) . 2 ?
S2 Ag3 S1 122.97(5) . 2 ?
P4 Ag3 S2 107.10(5) . 2 ?
S2 Ag3 S2 110.50(4) . 2 ?
S1 Ag3 S2 66.47(4) 2 2 ?
P4 Ag3 Ag2 92.94(4) . . ?
S2 Ag3 Ag2 55.20(3) . . ?
S1 Ag3 Ag2 107.37(4) 2 . ?
S2 Ag3 Ag2 159.68(3) 2 . ?
P4 Ag3 Ag3 132.84(4) . 2 ?
S2 Ag3 Ag3 60.46(3) . 2 ?
S1 Ag3 Ag3 91.93(3) 2 2 ?
S2 Ag3 Ag3 50.15(3) 2 2 ?
Ag2 Ag3 Ag3 113.02(2) . 2 ?
C3 S1 Ag3 89.8(2) . 2 ?
C3 S1 Ag1 106.40(19) . . ?
Ag3 S1 Ag1 93.59(6) 2 . ?
C3 S2 Ag3 119.1(2) . . ?
C3 S2 Ag2 103.30(19) . . ?
Ag3 S2 Ag2 70.87(4) . . ?
C3 S2 Ag3 80.2(2) . 2 ?
Ag3 S2 Ag3 69.40(4) . 2 ?
Ag2 S2 Ag3 135.81(6) . 2 ?
O1 P5 O2 109.4(3) . . ?
O1 P5 O3 114.2(4) . . ?
O2 P5 O3 105.4(5) . . ?
O1 P5 C4 116.7(3) . . ?
O2 P5 C4 109.9(3) . . ?
O3 P5 C4 100.3(4) . . ?
P5 O1 Ag2 124.6(3) . . ?
C8 O2 C8' 34.0(10) . . ?
C8 O2 P5 114.2(9) . . ?
C8' O2 P5 126.2(11) . . ?
C6 O3 C6' 46.4(16) . . ?
C6 O3 P5 134.2(14) . . ?
C6' O3 P5 122.8(16) . . ?
P2 C1 P1 117.8(3) . . ?
P3 C2 P4 114.5(3) . . ?
C4 C3 S2 119.8(5) . . ?
C4 C3 S1 120.5(5) . . ?
S2 C3 S1 119.4(4) . . ?
C3 C4 C5 118.7(7) . . ?
C3 C4 P5 122.2(5) . . ?
C5 C4 P5 119.0(5) . . ?
N1 C5 C4 178.1(11) . . ?
O3 C6 C7 121(2) . . ?
O3 C6' C7' 145(4) . . ?
O2 C8 C9 98.6(16) . . ?
C9' C8' O2 111(2) . . ?
C11 P1 C21 103.7(3) . . ?
C11 P1 C1 105.7(3) . . ?
C21 P1 C1 99.9(3) . . ?
C11 P1 Ag1 121.6(2) . . ?
C21 P1 Ag1 106.01(19) . . ?
C1 P1 Ag1 117.0(2) . . ?
C12 C11 C16 119.0(7) . . ?
C12 C11 P1 119.8(5) . . ?
C16 C11 P1 121.2(6) . . ?
C11 C12 C13 121.8(8) . . ?
C14 C13 C12 119.6(10) . . ?
C13 C14 C15 119.9(9) . . ?
C14 C15 C16 120.5(9) . . ?
C15 C16 C11 119.2(9) . . ?
C22 C21 C26 118.0(6) . . ?
C22 C21 P1 123.5(6) . . ?
C26 C21 P1 118.4(5) . . ?
C21 C22 C23 120.5(8) . . ?
C24 C23 C22 120.9(9) . . ?
C25 C24 C23 119.3(8) . . ?
C24 C25 C26 120.7(10) . . ?
C25 C26 C21 120.5(9) . . ?
C31 P2 C1 105.1(3) . . ?
C31 P2 C41 104.7(4) . . ?
C1 P2 C41 100.5(3) . . ?
C31 P2 Ag2 112.2(3) . . ?
C1 P2 Ag2 127.35(18) . . ?
C41 P2 Ag2 104.33(19) . . ?
C32 C31 C36' 107.6(11) . . ?
C32 C31 C36 124.6(10) . . ?
C36' C31 C36 24.2(8) . . ?
C32 C31 C32' 17.1(9) . . ?
C36' C31 C32' 112.8(11) . . ?
C36 C31 C32' 134.3(9) . . ?
C32 C31 P2 122.4(8) . . ?
C36' C31 P2 130.0(10) . . ?
C36 C31 P2 111.0(8) . . ?
C32' C31 P2 114.7(7) . . ?
C31 C32 C33 120.1(15) . . ?
C34 C33 C32 120.9(18) . . ?
C35 C34 C33 122.3(18) . . ?
C34 C35 C36 120.3(16) . . ?
C35 C36 C31 110.8(12) . . ?
C33' C32' C31 117.2(14) . . ?
C34' C33' C32' 118.7(18) . . ?
C35' C34' C33' 124(2) . . ?
C34' C35' C36' 118.2(18) . . ?
C31 C36' C35' 126.1(15) . . ?
C42 C41 C46 119.1(7) . . ?
C42 C41 P2 120.7(4) . . ?
C46 C41 P2 119.9(7) . . ?
C41 C42 C43 120.4(7) . . ?
C42 C43 C44 119.6(9) . . ?
C45 C44 C43 120.7(9) . . ?
C44 C45 C46 120.5(8) . . ?
C45 C46 C41 119.7(9) . . ?
C51 P3 C2 105.3(3) . . ?
C51 P3 C61 104.2(3) . . ?
C2 P3 C61 103.3(3) . . ?
C51 P3 Ag2 118.2(2) . . ?
C2 P3 Ag2 112.8(2) . . ?
C61 P3 Ag2 111.6(2) . . ?
C56 C51 C52 119.0(6) . . ?
C56 C51 P3 118.8(5) . . ?
C52 C51 P3 122.2(5) . . ?
C53 C52 C51 120.4(8) . . ?
C54 C53 C52 120.5(8) . . ?
C53 C54 C55 120.3(8) . . ?
C56 C55 C54 119.1(8) . . ?
C51 C56 C55 120.6(7) . . ?
C62 C61 C66 118.7(6) . . ?
C62 C61 P3 124.3(6) . . ?
C66 C61 P3 116.9(5) . . ?
C61 C62 C63 119.6(9) . . ?
C64 C63 C62 120.7(10) . . ?
C63 C64 C65 121.8(8) . . ?
C64 C65 C66 118.5(8) . . ?
C61 C66 C65 120.6(8) . . ?
C71 P4 C81 101.2(3) . . ?
C71 P4 C2 108.8(3) . . ?
C81 P4 C2 101.8(3) . . ?
C71 P4 Ag3 113.10(19) . . ?
C81 P4 Ag3 115.6(2) . . ?
C2 P4 Ag3 115.0(2) . . ?
C72 C71 C76 117.8(6) . . ?
C72 C71 P4 116.9(5) . . ?
C76 C71 P4 125.2(5) . . ?
C71 C72 C73 120.9(7) . . ?
C74 C73 C72 119.8(8) . . ?
C73 C74 C75 119.9(8) . . ?
C74 C75 C76 121.0(8) . . ?
C75 C76 C71 120.5(7) . . ?
C82 C81 C86 119.3(7) . . ?
C82 C81 P4 119.6(5) . . ?
C86 C81 P4 121.1(6) . . ?
C81 C82 C83 121.0(8) . . ?
C84 C83 C82 119.8(10) . . ?
C83 C84 C85 121.2(8) . . ?
C84 C85 C86 119.8(8) . . ?
C85 C86 C81 118.9(9) . . ?
F3 P6 F3 180.0 5_656 . ?
F3 P6 F2 85.5 5_656 5_656 ?
F3 P6 F2 94.5 . 5_656 ?
F3 P6 F2 94.5 5_656 . ?
F3 P6 F2 85.5 . . ?
F2 P6 F2 180.0 5_656 . ?
F3 P6 F1 90.2 5_656 . ?
F3 P6 F1 89.8 . . ?
F2 P6 F1 99.8 5_656 . ?
F2 P6 F1 80.2 . . ?
F3 P6 F1 89.8 5_656 5_656 ?
F3 P6 F1 90.2 . 5_656 ?
F2 P6 F1 80.2 5_656 5_656 ?
F2 P6 F1 99.8 . 5_656 ?
F1 P6 F1 180.0 . 5_656 ?
Cl2B C1A Cl3A 122.1 . . ?
Cl2B C1A Cl3B 40.8 . . ?
Cl3A C1A Cl3B 113.5 . . ?
Cl2B C1A Cl1A 90.9 . . ?
Cl3A C1A Cl1A 93.2 . . ?
Cl3B C1A Cl1A 50.3 . . ?
Cl2B C1A Cl2A 132.9 . . ?
Cl3A C1A Cl2A 39.7 . . ?
Cl3B C1A Cl2A 98.8 . . ?
Cl1A C1A Cl2A 58.4 . . ?
Cl2B C1A Cl1B 49.2 . . ?
Cl3A C1A Cl1B 105.9 . . ?
Cl3B C1A Cl1B 89.7 . . ?
Cl1A C1A Cl1B 140.0 . . ?
Cl2A C1A Cl1B 144.9 . . ?
Cl3B Cl1A C1A 63.0 . . ?
Cl3B Cl1A Cl2A 113.6 . . ?
C1A Cl1A Cl2A 64.1 . . ?
Cl3B Cl1A Cl2B 21.1 . . ?
C1A Cl1A Cl2B 42.1 . . ?
Cl2A Cl1A Cl2B 98.8 . . ?
Cl3B Cl1A Cl3A 87.1 . . ?
C1A Cl1A Cl3A 42.5 . . ?
Cl2A Cl1A Cl3A 26.7 . . ?
Cl2B Cl1A Cl3A 72.2 . . ?
Cl3A Cl2A Cl1A 112.6 . . ?
Cl3A Cl2A C1A 62.4 . . ?
Cl1A Cl2A C1A 57.5 . . ?
Cl2A Cl3A C1A 77.9 . . ?
Cl2A Cl3A Cl1A 40.7 . . ?
C1A Cl3A Cl1A 44.3 . . ?
Cl2B Cl1B C1A 54.9 . . ?
Cl3B Cl2B Cl1B 149.0 . . ?
Cl3B Cl2B C1A 73.9 . . ?
Cl1B Cl2B C1A 75.9 . . ?
Cl3B Cl2B Cl1A 27.2 . . ?
Cl1B Cl2B Cl1A 122.9 . . ?
C1A Cl2B Cl1A 47.0 . . ?
Cl2B Cl3B Cl1A 131.7 . . ?
Cl2B Cl3B C1A 65.3 . . ?
Cl1A Cl3B C1A 66.7 . . ?

loop_
_geom_bond_atom_site_label_1
_geom_bond_atom_site_label_2
_geom_bond_distance
_geom_bond_site_symmetry_2
_geom_bond_publ_flag
Ag1 P1 2.5143(14) . ?
Ag1 P1 2.5143(14) 2 ?
Ag1 S1 2.5817(15) 2 ?
Ag1 S1 2.5817(15) . ?
Ag2 P2 2.4617(15) . ?
Ag2 O1 2.510(5) . ?
Ag2 P3 2.5145(15) . ?
Ag2 S2 2.5926(14) . ?
Ag2 Ag3 2.9827(6) . ?
Ag3 P4 2.4592(15) . ?
Ag3 S2 2.5518(15) . ?
Ag3 S1 2.5797(17) 2 ?
Ag3 S2 2.8919(14) 2 ?
Ag3 Ag3 3.1114(9) 2 ?
S1 C3 1.747(6) . ?
S1 Ag3 2.5797(17) 2 ?
S2 C3 1.740(6) . ?
S2 Ag3 2.8919(14) 2 ?
P5 O1 1.469(6) . ?
P5 O2 1.566(6) . ?
P5 O3 1.569(6) . ?
P5 C4 1.786(7) . ?
O2 C8 1.46(2) . ?
O2 C8' 1.57(3) . ?
O3 C6 1.33(3) . ?
O3 C6' 1.47(4) . ?
N1 C5 1.152(11) . ?
C1 P2 1.848(6) . ?
C1 P1 1.855(6) . ?
C2 P3 1.835(6) . ?
C2 P4 1.846(6) . ?
C3 C4 1.376(9) . ?
C4 C5 1.428(10) . ?
C6 C7 1.58(4) . ?
C6' C7' 1.83(11) . ?
C8 C9 1.66(4) . ?
C8' C9' 1.39(3) . ?
P1 C11 1.810(7) . ?
P1 C21 1.826(6) . ?
C11 C12 1.358(10) . ?
C11 C16 1.407(9) . ?
C12 C13 1.389(11) . ?
C13 C14 1.364(15) . ?
C14 C15 1.389(15) . ?
C15 C16 1.389(13) . ?
C21 C22 1.374(9) . ?
C21 C26 1.386(11) . ?
C22 C23 1.385(11) . ?
C23 C24 1.357(14) . ?
C24 C25 1.357(15) . ?
C25 C26 1.382(12) . ?
P2 C31 1.822(7) . ?
P2 C41 1.857(7) . ?
C31 C32 1.195(16) . ?
C31 C36' 1.323(16) . ?
C31 C36 1.573(16) . ?
C31 C32' 1.631(19) . ?
C32 C33 1.43(2) . ?
C33 C34 1.35(3) . ?
C34 C35 1.34(3) . ?
C35 C36 1.47(2) . ?
C32' C33' 1.44(2) . ?
C33' C34' 1.40(3) . ?
C34' C35' 1.36(3) . ?
C35' C36' 1.43(2) . ?
C41 C42 1.374(11) . ?
C41 C46 1.405(8) . ?
C42 C43 1.377(10) . ?
C43 C44 1.382(13) . ?
C44 C45 1.352(14) . ?
C45 C46 1.375(12) . ?
P3 C51 1.816(6) . ?
P3 C61 1.835(6) . ?
C51 C56 1.381(9) . ?
C51 C52 1.395(9) . ?
C52 C53 1.366(12) . ?
C53 C54 1.364(14) . ?
C54 C55 1.393(13) . ?
C55 C56 1.383(10) . ?
C61 C62 1.366(10) . ?
C61 C66 1.387(10) . ?
C62 C63 1.404(12) . ?
C63 C64 1.315(15) . ?
C64 C65 1.365(14) . ?
C65 C66 1.394(10) . ?
P4 C71 1.815(6) . ?
P4 C81 1.828(6) . ?
C71 C72 1.369(8) . ?
C71 C76 1.390(9) . ?
C72 C73 1.393(10) . ?
C73 C74 1.352(12) . ?
C74 C75 1.357(12) . ?
C75 C76 1.366(11) . ?
C81 C82 1.366(10) . ?
C81 C86 1.405(10) . ?
C82 C83 1.394(11) . ?
C83 C84 1.341(14) . ?
C84 C85 1.383(14) . ?
C85 C86 1.396(12) . ?
P6 F3 1.4476 5_656 ?
P6 F3 1.4476 . ?
P6 F2 1.7396 5_656 ?
P6 F2 1.7396 . ?
P6 F1 1.7809 . ?
P6 F1 1.7809 5_656 ?
C1A Cl2B 1.5807 . ?
C1A Cl3A 1.6640 . ?
C1A Cl3B 1.6706 . ?
C1A Cl1A 1.7216 . ?
C1A Cl2A 1.8349 . ?
C1A Cl1B 1.8739 . ?
Cl1A Cl3B 1.4416 . ?
Cl1A Cl2A 1.7375 . ?
Cl1A Cl2B 2.3555 . ?
Cl1A Cl3A 2.4606 . ?
Cl2A Cl3A 1.1989 . ?
Cl1B Cl2B 1.4613 . ?
Cl2B Cl3B 1.1363 . ?
